data_7236868
loop_
_publ_author_name
'Song, Yunxia'
'Luo, Min'
'Zhao, Dan'
'Peng, Guang'
'Lin, Chensheng'
'Ye, Ning'

_publ_section_title
;
 Explorations of new UV nonlinear optical materials in the
 Na2CO3--CaCO3system
;
_journal_issue 34
_journal_name_full 'Journal of Materials Chemistry C'
_journal_page_first 8758
_journal_paper_doi 10.1039/C7TC02789C
_journal_volume 5
_journal_year 2017
_chemical_formula_sum 'C2 Ca Na2 O6'
_chemical_formula_weight 206.08
_space_group_IT_number 61
_space_group_name_Hall '-P 2ac 2ab'
_space_group_name_H-M_alt 'P b c a'
_symmetry_cell_setting orthorhombic
_symmetry_space_group_name_H-M 'P b c a'
_atom_sites_solution_primary direct
_atom_sites_solution_secondary difmap
_audit_creation_method SHELXL-97
_audit_update_record
;
2017-06-22 deposited with the CCDC.
2017-07-27 downloaded from the CCDC.
;
_cell_angle_alpha 90.00
_cell_angle_beta 90.00
_cell_angle_gamma 90.00
_cell_formula_units_Z 8
_cell_length_a 10.0411(10)
_cell_length_b 8.7472(8)
_cell_length_c 12.2267(11)
_cell_measurement_reflns_used 418
_cell_measurement_temperature 296(2)
_cell_measurement_theta_max 24.05
_cell_measurement_theta_min 3.19
_cell_volume 1073.89(17)
_computing_cell_refinement 'CrystalClear (Rigaku Inc., 2008)'
_computing_data_collection 'CrystalClear (Rigaku Inc., 2008)'
_computing_data_reduction 'CrystalClear (Rigaku Inc., 2008)'
_computing_molecular_graphics 'SHELXL-97 (Sheldrick, 1997)'
_computing_publication_material 'SHELXL-97 (Sheldrick, 1997)'
_computing_structure_refinement 'SHELXL-97 (Sheldrick, 1997)'
_computing_structure_solution 'SHELXS-97 (Sheldrick, 1990)'
_diffrn_ambient_temperature 296(2)
_diffrn_measured_fraction_theta_full 0.992
_diffrn_measured_fraction_theta_max 0.992
_diffrn_measurement_device_type 'Bruker Smart APEX II CCD area detector'
_diffrn_measurement_method '\w scans'
_diffrn_radiation_monochromator graphite
_diffrn_radiation_source 'fine-focus sealed tube'
_diffrn_radiation_type MoK\a
_diffrn_radiation_wavelength 0.71073
_diffrn_reflns_av_R_equivalents 0.0000
_diffrn_reflns_av_sigmaI/netI 0.0396
_diffrn_reflns_limit_h_max 13
_diffrn_reflns_limit_h_min 0
_diffrn_reflns_limit_k_max 11
_diffrn_reflns_limit_k_min 0
_diffrn_reflns_limit_l_max 15
_diffrn_reflns_limit_l_min 0
_diffrn_reflns_number 3452
_diffrn_reflns_theta_full 28.28
_diffrn_reflns_theta_max 28.28
_diffrn_reflns_theta_min 3.33
_exptl_absorpt_coefficient_mu 1.296
_exptl_absorpt_correction_T_max 0.937
_exptl_absorpt_correction_T_min 0.878
_exptl_absorpt_correction_type multi-scan
_exptl_crystal_colour White
_exptl_crystal_density_diffrn 2.549
_exptl_crystal_density_method 'not measured'
_exptl_crystal_description Prism
_exptl_crystal_F_000 816
_exptl_crystal_size_max 0.1000
_exptl_crystal_size_mid 0.0500
_exptl_crystal_size_min 0.0500
_refine_diff_density_max 0.731
_refine_diff_density_min -0.611
_refine_diff_density_rms 0.135
_refine_ls_extinction_coef 0.0077(19)
_refine_ls_extinction_expression Fc^*^=kFc[1+0.001xFc^2^\l^3^/sin(2\q)]^-1/4^
_refine_ls_extinction_method SHELXL
_refine_ls_goodness_of_fit_ref 1.108
_refine_ls_matrix_type full
_refine_ls_number_parameters 103
_refine_ls_number_reflns 3468
_refine_ls_number_restraints 0
_refine_ls_restrained_S_all 1.108
_refine_ls_R_factor_all 0.0791
_refine_ls_R_factor_gt 0.0492
_refine_ls_shift/su_max 0.000
_refine_ls_shift/su_mean 0.000
_refine_ls_structure_factor_coef Fsqd
_refine_ls_weighting_details 'calc w=1/[\s^2^(Fo^2^)+(0.1000P)^2^+0.0000P] where P=(Fo^2^+2Fc^2^)/3'
_refine_ls_weighting_scheme calc
_refine_ls_wR_factor_gt 0.1569
_refine_ls_wR_factor_ref 0.1774
_reflns_number_gt 2433
_reflns_number_total 3468
_reflns_threshold_expression >2sigma(I)
_cod_data_source_file c7tc02789c2.cif
_cod_data_source_block a
_cod_original_sg_symbol_H-M Pbca
_cod_database_code 7236868

loop_
_symmetry_equiv_pos_as_xyz
'x, y, z'
'-x+1/2, -y, z+1/2'
'x+1/2, -y+1/2, -z'
'-x, y+1/2, -z+1/2'
'-x, -y, -z'
'x-1/2, y, -z-1/2'
'-x-1/2, y-1/2, z'
'x, -y-1/2, z-1/2'

loop_
_atom_site_label
_atom_site_type_symbol
_atom_site_fract_x
_atom_site_fract_y
_atom_site_fract_z
_atom_site_U_iso_or_equiv
_atom_site_adp_type
_atom_site_occupancy
_atom_site_symmetry_multiplicity
_atom_site_calc_flag
Ca1 Ca 0.37841(5) 0.20433(9) 0.72290(5) 0.0153(2) Uani 1 1 d
Na1 Na 0.10526(13) 0.05922(17) 0.58273(13) 0.0243(3) Uani 1 1 d
Na2 Na 0.64857(13) 0.05943(18) 0.61131(12) 0.0278(4) Uani 1 1 d
C1 C 0.3747(2) -0.1281(4) 0.7216(3) 0.0143(6) Uani 1 1 d
C2 C 0.3859(3) 0.2530(3) 0.4945(2) 0.0146(8) Uani 1 1 d
O1 O 0.4821(2) -0.0528(3) 0.7168(2) 0.0210(5) Uani 1 1 d
O2 O 0.2606(2) -0.0589(3) 0.7203(2) 0.0200(5) Uani 1 1 d
O3 O 0.37608(16) -0.2751(3) 0.7294(2) 0.0168(6) Uani 1 1 d
O4 O 0.4829(2) 0.2954(3) 0.55667(17) 0.0247(5) Uani 1 1 d
O5 O 0.3593(2) 0.3339(3) 0.40963(19) 0.0266(6) Uani 1 1 d
O6 O 0.3177(2) 0.1374(2) 0.52171(19) 0.0272(6) Uani 1 1 d

loop_
_atom_site_aniso_label
_atom_site_aniso_U_11
_atom_site_aniso_U_22
_atom_site_aniso_U_33
_atom_site_aniso_U_23
_atom_site_aniso_U_13
_atom_site_aniso_U_12
Ca1 0.0128(3) 0.0147(4) 0.0185(3) 0.0005(3) 0.0002(2) 0.0011(2)
Na1 0.0220(7) 0.0187(7) 0.0323(8) -0.0032(6) -0.0059(5) 0.0006(5)
Na2 0.0232(7) 0.0298(8) 0.0304(8) -0.0080(6) 0.0061(6) -0.0078(6)
C1 0.0131(17) 0.0145(18) 0.0151(14) -0.0006(14) 0.0003(10) -0.0012(10)
C2 0.0115(18) 0.016(2) 0.0168(17) -0.0009(13) 0.0041(10) 0.0026(9)
O1 0.0119(11) 0.0168(12) 0.0343(14) 0.0015(11) -0.0002(10) -0.0042(8)
O2 0.0123(11) 0.0149(11) 0.0329(13) 0.0006(11) 0.0018(10) 0.0027(8)
O3 0.0149(14) 0.0112(15) 0.0244(12) 0.0002(10) 0.0002(8) 0.0032(7)
O4 0.0233(11) 0.0305(12) 0.0205(11) 0.0039(10) -0.0040(9) -0.0105(9)
O5 0.0263(12) 0.0345(14) 0.0191(12) 0.0065(11) -0.0010(9) 0.0083(9)
O6 0.0287(13) 0.0225(12) 0.0305(13) 0.0006(11) 0.0047(10) -0.0103(10)

loop_
_atom_type_symbol
_atom_type_description
_atom_type_scat_dispersion_real
_atom_type_scat_dispersion_imag
_atom_type_scat_source
C C 0.0033 0.0016 'International Tables Vol C Tables 4.2.6.8 and 6.1.1.4'
O O 0.0106 0.0060 'International Tables Vol C Tables 4.2.6.8 and 6.1.1.4'
Na Na 0.0362 0.0249 'International Tables Vol C Tables 4.2.6.8 and 6.1.1.4'
Ca Ca 0.2262 0.3064 'International Tables Vol C Tables 4.2.6.8 and 6.1.1.4'

loop_
_geom_angle_atom_site_label_1
_geom_angle_atom_site_label_2
_geom_angle_atom_site_label_3
_geom_angle
_geom_angle_site_symmetry_1
_geom_angle_site_symmetry_3
O5 Ca1 O4 155.62(8) 8_566 .
O5 Ca1 O1 86.18(8) 8_566 .
O4 Ca1 O1 95.26(8) . .
O5 Ca1 O2 94.94(9) 8_566 7_665
O4 Ca1 O2 87.61(8) . 7_665
O1 Ca1 O2 170.54(8) . 7_665
O5 Ca1 O3 82.21(8) 8_566 4_656
O4 Ca1 O3 75.45(8) . 4_656
O1 Ca1 O3 70.35(8) . 4_656
O2 Ca1 O3 119.11(9) 7_665 4_656
O5 Ca1 O3 84.07(8) 8_566 7_665
O4 Ca1 O3 115.77(8) . 7_665
O1 Ca1 O3 118.89(9) . 7_665
O2 Ca1 O3 52.05(8) 7_665 7_665
O3 Ca1 O3 162.89(7) 4_656 7_665
O5 Ca1 O2 81.14(8) 8_566 .
O4 Ca1 O2 118.69(8) . .
O1 Ca1 O2 52.03(8) . .
O2 Ca1 O2 118.81(2) 7_665 .
O3 Ca1 O2 120.64(9) 4_656 .
O3 Ca1 O2 66.87(8) 7_665 .
O5 Ca1 O6 151.72(8) 8_566 .
O4 Ca1 O6 51.83(7) . .
O1 Ca1 O6 82.29(8) . .
O2 Ca1 O6 92.49(8) 7_665 .
O3 Ca1 O6 117.42(7) 4_656 .
O3 Ca1 O6 79.14(7) 7_665 .
O2 Ca1 O6 71.39(8) . .
O5 Ca1 O1 83.42(8) 8_566 4_656
O4 Ca1 O1 74.96(8) . 4_656
O1 Ca1 O1 120.91(3) . 4_656
O2 Ca1 O1 68.54(8) 7_665 4_656
O3 Ca1 O1 50.65(8) 4_656 4_656
O3 Ca1 O1 117.53(9) 7_665 4_656
O2 Ca1 O1 163.40(7) . 4_656
O6 Ca1 O1 124.57(8) . 4_656
O5 Ca1 C2 176.74(8) 8_566 .
O4 Ca1 C2 27.09(7) . .
O1 Ca1 C2 95.51(8) . .
O2 Ca1 C2 82.93(8) 7_665 .
O3 Ca1 C2 100.98(9) 4_656 .
O3 Ca1 C2 92.67(8) 7_665 .
O2 Ca1 C2 97.69(8) . .
O6 Ca1 C2 26.56(7) . .
O1 Ca1 C2 98.05(8) 4_656 .
O5 Ca1 C1 81.96(9) 8_566 .
O4 Ca1 C1 109.26(8) . .
O1 Ca1 C1 25.59(7) . .
O2 Ca1 C1 145.28(7) 7_665 .
O3 Ca1 C1 94.85(8) 4_656 .
O3 Ca1 C1 93.31(8) 7_665 .
O2 Ca1 C1 26.47(6) . .
O6 Ca1 C1 76.50(8) . .
O1 Ca1 C1 144.10(7) 4_656 .
C2 Ca1 C1 98.37(8) . .
O5 Ca1 C1 90.32(9) 8_566 7_665
O4 Ca1 C1 101.90(9) . 7_665
O1 Ca1 C1 144.74(9) . 7_665
O2 Ca1 C1 26.06(8) 7_665 7_665
O3 Ca1 C1 143.78(10) 4_656 7_665
O3 Ca1 C1 26.02(9) 7_665 7_665
O2 Ca1 C1 92.76(8) . 7_665
O6 Ca1 C1 84.50(8) . 7_665
O1 Ca1 C1 93.39(8) 4_656 7_665
C2 Ca1 C1 86.68(8) . 7_665
C1 Ca1 C1 119.23(7) . 7_665
O3 Na1 O6 89.45(9) 7_665 .
O3 Na1 O4 104.73(10) 7_665 3_456
O6 Na1 O4 94.76(9) . 3_456
O3 Na1 O4 135.07(11) 7_665 7_655
O6 Na1 O4 123.27(9) . 7_655
O4 Na1 O4 102.29(8) 3_456 7_655
O3 Na1 O2 71.87(9) 7_665 .
O6 Na1 O2 76.70(9) . .
O4 Na1 O2 170.68(10) 3_456 .
O4 Na1 O2 85.72(8) 7_655 .
O3 Na1 O5 80.01(8) 7_665 3_456
O6 Na1 O5 138.86(10) . 3_456
O4 Na1 O5 51.22(7) 3_456 3_456
O4 Na1 O5 90.02(8) 7_655 3_456
O2 Na1 O5 134.52(9) . 3_456
O3 Na1 C2 150.20(11) 7_665 7_655
O6 Na1 C2 97.04(9) . 7_655
O4 Na1 C2 103.67(9) 3_456 7_655
O4 Na1 C2 26.45(7) 7_655 7_655
O2 Na1 C2 81.35(9) . 7_655
O5 Na1 C2 111.73(9) 3_456 7_655
O3 Na1 C2 87.67(9) 7_665 3_456
O6 Na1 C2 114.75(10) . 3_456
O4 Na1 C2 26.16(7) 3_456 3_456
O4 Na1 C2 102.27(8) 7_655 3_456
O2 Na1 C2 156.85(10) . 3_456
O5 Na1 C2 26.21(7) 3_456 3_456
C2 Na1 C2 115.22(7) 7_655 3_456
O3 Na1 O5 167.66(8) 7_665 7_655
O6 Na1 O5 81.72(8) . 7_655
O4 Na1 O5 84.68(8) 3_456 7_655
O4 Na1 O5 47.48(7) 7_655 7_655
O2 Na1 O5 97.58(8) . 7_655
O5 Na1 O5 112.29(7) 3_456 7_655
C2 Na1 O5 25.56(7) 7_655 7_655
C2 Na1 O5 103.83(8) 3_456 7_655
O3 Na1 O1 65.99(8) 7_665 6_557
O6 Na1 O1 138.28(9) . 6_557
O4 Na1 O1 123.03(8) 3_456 6_557
O4 Na1 O1 69.24(8) 7_655 6_557
O2 Na1 O1 64.09(9) . 6_557
O5 Na1 O1 72.09(8) 3_456 6_557
C2 Na1 O1 90.88(8) 7_655 6_557
C2 Na1 O1 98.13(8) 3_456 6_557
O5 Na1 O1 115.79(8) 7_655 6_557
O3 Na1 Na1 140.31(9) 7_665 5_556
O6 Na1 Na1 120.40(10) . 5_556
O4 Na1 Na1 51.66(7) 3_456 5_556
O4 Na1 Na1 50.63(6) 7_655 5_556
O2 Na1 Na1 136.12(9) . 5_556
O5 Na1 Na1 60.31(7) 3_456 5_556
C2 Na1 Na1 57.87(7) 7_655 5_556
C2 Na1 Na1 57.35(7) 3_456 5_556
O5 Na1 Na1 51.98(6) 7_655 5_556
O1 Na1 Na1 98.44(8) 6_557 5_556
O3 Na1 Ca1 47.53(5) 7_665 .
O6 Na1 Ca1 48.46(6) . .
O4 Na1 Ca1 123.25(8) 3_456 .
O4 Na1 Ca1 132.98(7) 7_655 .
O2 Na1 Ca1 48.00(6) . .
O5 Na1 Ca1 126.23(7) 3_456 .
C2 Na1 Ca1 119.90(7) 7_655 .
C2 Na1 Ca1 123.53(7) 3_456 .
O5 Na1 Ca1 120.59(6) 7_655 .
O1 Na1 Ca1 92.47(6) 6_557 .
Na1 Na1 Ca1 168.83(8) 5_556 .
O5 Na2 O1 152.00(11) 3_556 .
O5 Na2 O6 94.89(9) 3_556 5_656
O1 Na2 O6 100.07(9) . 5_656
O5 Na2 O3 86.68(8) 3_556 4_656
O1 Na2 O3 74.64(9) . 4_656
O6 Na2 O3 169.81(12) 5_656 4_656
O5 Na2 O2 81.46(9) 3_556 6_657
O1 Na2 O2 72.54(9) . 6_657
O6 Na2 O2 101.16(10) 5_656 6_657
O3 Na2 O2 69.08(9) 4_656 6_657
O5 Na2 O4 102.92(9) 3_556 .
O1 Na2 O4 90.96(9) . .
O6 Na2 O4 117.60(9) 5_656 .
O3 Na2 O4 71.65(8) 4_656 .
O2 Na2 O4 140.15(9) 6_657 .
O5 Na2 C2 114.63(10) 3_556 5_656
O1 Na2 C2 77.02(9) . 5_656
O6 Na2 C2 23.21(7) 5_656 5_656
O3 Na2 C2 149.41(10) 4_656 5_656
O2 Na2 C2 91.65(9) 6_657 5_656
O4 Na2 C2 120.33(8) . 5_656
O5 Na2 Ca1 129.85(8) 3_556 .
O1 Na2 Ca1 48.76(6) . .
O6 Na2 Ca1 132.51(7) 5_656 .
O3 Na2 Ca1 49.96(5) 4_656 .
O2 Na2 Ca1 100.60(7) 6_657 .
O4 Na2 Ca1 46.28(5) . .
C2 Na2 Ca1 115.38(7) 5_656 .
O5 Na2 Ca1 44.15(6) 3_556 6_657
O1 Na2 Ca1 108.75(8) . 6_657
O6 Na2 Ca1 126.22(7) 5_656 6_657
O3 Na2 Ca1 49.99(5) 4_656 6_657
O2 Na2 Ca1 50.17(6) 6_657 6_657
O4 Na2 Ca1 106.48(6) . 6_657
C2 Na2 Ca1 132.90(8) 5_656 6_657
Ca1 Na2 Ca1 99.95(4) . 6_657
O5 Na2 Na1 54.23(7) 3_556 5_656
O1 Na2 Na1 137.79(9) . 5_656
O6 Na2 Na1 40.81(6) 5_656 5_656
O3 Na2 Na1 140.46(7) 4_656 5_656
O2 Na2 Na1 96.45(7) 6_657 5_656
O4 Na2 Na1 118.50(7) . 5_656
C2 Na2 Na1 62.38(7) 5_656 5_656
Ca1 Na2 Na1 162.89(6) . 5_656
Ca1 Na2 Na1 92.02(4) 6_657 5_656
O5 Na2 Ca1 117.47(8) 3_556 4_646
O1 Na2 Ca1 45.07(6) . 4_646
O6 Na2 Ca1 77.28(7) 5_656 4_646
O3 Na2 Ca1 93.05(8) 4_656 4_646
O2 Na2 Ca1 42.03(6) 6_657 4_646
O4 Na2 Ca1 136.01(6) . 4_646
C2 Na2 Ca1 58.22(6) 5_656 4_646
Ca1 Na2 Ca1 92.04(3) . 4_646
Ca1 Na2 Ca1 92.10(4) 6_657 4_646
Na1 Na2 Ca1 99.75(5) 5_656 4_646
O5 Na2 Na1 102.39(8) 3_556 6_657
O1 Na2 Na1 50.70(7) . 6_657
O6 Na2 Na1 133.73(7) 5_656 6_657
O3 Na2 Na1 36.44(8) 4_656 6_657
O2 Na2 Na1 41.65(6) 6_657 6_657
O4 Na2 Na1 99.95(6) . 6_657
C2 Na2 Na1 114.12(7) 5_656 6_657
Ca1 Na2 Na1 59.54(3) . 6_657
Ca1 Na2 Na1 58.29(3) 6_657 6_657
Na1 Na2 Na1 137.55(5) 5_656 6_657
Ca1 Na2 Na1 56.62(3) 4_646 6_657
O1 C1 O3 120.9(3) . .
O1 C1 O2 120.6(3) . .
O3 C1 O2 118.4(2) . .
O1 C1 Ca1 57.88(18) . .
O3 C1 Ca1 175.2(2) . .
O2 C1 Ca1 62.89(18) . .
O1 C1 Ca1 177.3(2) . 7_655
O3 C1 Ca1 60.70(13) . 7_655
O2 C1 Ca1 57.83(15) . 7_655
Ca1 C1 Ca1 120.70(9) . 7_655
O1 C1 Ca1 63.55(16) . 4_646
O3 C1 Ca1 58.67(13) . 4_646
O2 C1 Ca1 167.2(2) . 4_646
Ca1 C1 Ca1 118.90(9) . 4_646
Ca1 C1 Ca1 118.50(13) 7_655 4_646
O6 C2 O5 122.7(3) . .
O6 C2 O4 118.9(3) . .
O5 C2 O4 118.4(3) . .
O6 C2 Ca1 66.77(16) . .
O5 C2 Ca1 151.21(19) . .
O4 C2 Ca1 58.74(15) . .
O6 C2 Na1 131.3(2) . 7_665
O5 C2 Na1 78.33(16) . 7_665
O4 C2 Na1 59.34(14) . 7_665
Ca1 C2 Na1 76.80(7) . 7_665
O6 C2 Na1 161.3(2) . 3_556
O5 C2 Na1 65.40(16) . 3_556
O4 C2 Na1 57.07(15) . 3_556
Ca1 C2 Na1 115.24(10) . 3_556
Na1 C2 Na1 64.78(7) 7_665 3_556
O6 C2 Na2 48.14(14) . 5_656
O5 C2 Na2 97.31(18) . 5_656
O4 C2 Na2 126.47(18) . 5_656
Ca1 C2 Na2 106.36(9) . 5_656
Na1 C2 Na2 174.17(11) 7_665 5_656
Na1 C2 Na2 117.10(10) 3_556 5_656
C1 O1 Na2 149.0(2) . .
C1 O1 Ca1 96.5(2) . .
Na2 O1 Ca1 86.31(9) . .
C1 O1 Ca1 91.2(2) . 4_646
Na2 O1 Ca1 96.45(9) . 4_646
Ca1 O1 Ca1 160.23(11) . 4_646
C1 O1 Na1 119.9(2) . 6_657
Na2 O1 Na1 91.11(8) . 6_657
Ca1 O1 Na1 81.26(7) . 6_657
Ca1 O1 Na1 79.12(7) 4_646 6_657
C1 O2 Ca1 96.11(19) . 7_655
C1 O2 Na1 138.4(2) . .
Ca1 O2 Na1 90.16(8) 7_655 .
C1 O2 Na2 124.5(2) . 6_557
Ca1 O2 Na2 94.55(8) 7_655 6_557
Na1 O2 Na2 95.69(9) . 6_557
C1 O2 Ca1 90.64(19) . .
Ca1 O2 Ca1 173.08(10) 7_655 .
Na1 O2 Ca1 85.78(8) . .
Na2 O2 Ca1 80.30(7) 6_557 .
C1 O3 Na1 124.6(2) . 7_655
C1 O3 Na2 130.6(2) . 4_646
Na1 O3 Na2 104.79(13) 7_655 4_646
C1 O3 Ca1 95.63(15) . 4_646
Na1 O3 Ca1 93.14(8) 7_655 4_646
Na2 O3 Ca1 82.72(7) 4_646 4_646
C1 O3 Ca1 93.28(14) . 7_655
Na1 O3 Ca1 90.72(8) 7_655 7_655
Na2 O3 Ca1 83.22(8) 4_646 7_655
Ca1 O3 Ca1 165.94(11) 4_646 7_655
C2 O4 Ca1 94.17(17) . .
C2 O4 Na1 96.76(18) . 3_556
Ca1 O4 Na1 165.79(11) . 3_556
C2 O4 Na1 94.21(16) . 7_665
Ca1 O4 Na1 92.50(8) . 7_665
Na1 O4 Na1 77.71(8) 3_556 7_665
C2 O4 Na2 112.73(17) . .
Ca1 O4 Na2 79.05(7) . .
Na1 O4 Na2 104.83(9) 3_556 .
Na1 O4 Na2 152.13(10) 7_665 .
C2 O5 Ca1 134.46(19) . 8_565
C2 O5 Na2 119.93(19) . 3_456
Ca1 O5 Na2 91.42(8) 8_565 3_456
C2 O5 Na1 88.39(17) . 3_556
Ca1 O5 Na1 90.48(8) 8_565 3_556
Na2 O5 Na1 135.38(12) 3_456 3_556
C2 O5 Na1 76.11(16) . 7_665
Ca1 O5 Na1 143.48(11) 8_565 7_665
Na2 O5 Na1 85.39(8) 3_456 7_665
Na1 O5 Na1 67.71(7) 3_556 7_665
C2 O6 Na1 143.4(2) . .
C2 O6 Na2 108.66(18) . 5_656
Na1 O6 Na2 97.72(9) . 5_656
C2 O6 Ca1 86.67(17) . .
Na1 O6 Ca1 88.75(8) . .
Na2 O6 Ca1 140.51(11) 5_656 .

loop_
_geom_bond_atom_site_label_1
_geom_bond_atom_site_label_2
_geom_bond_distance
_geom_bond_site_symmetry_2
Ca1 O5 2.315(2) 8_566
Ca1 O4 2.422(2) .
Ca1 O1 2.479(2) .
Ca1 O2 2.498(2) 7_665
Ca1 O3 2.5396(17) 4_656
Ca1 O3 2.5629(17) 7_665
Ca1 O2 2.589(2) .
Ca1 O6 2.601(2) .
Ca1 O1 2.649(2) 4_656
Ca1 C2 2.826(3) .
Ca1 C1 2.908(4) .
Ca1 C1 2.934(3) 7_665
Na1 O3 2.314(3) 7_665
Na1 O6 2.361(2) .
Na1 O4 2.456(2) 3_456
Na1 O4 2.492(3) 7_655
Na1 O2 2.515(3) .
Na1 O5 2.643(3) 3_456
Na1 C2 2.889(3) 7_655
Na1 C2 2.905(3) 3_456
Na1 O5 2.914(3) 7_655
Na1 O1 2.915(3) 6_557
Na1 Na1 3.104(3) 5_556
Na2 O5 2.327(2) 3_556
Na2 O1 2.329(3) .
Na2 O6 2.392(3) 5_656
Na2 O3 2.439(3) 4_656
Na2 O2 2.564(3) 6_657
Na2 O4 2.734(3) .
Na2 C2 3.044(3) 5_656
Na2 Ca1 3.3229(15) 6_657
Na2 Na1 3.580(2) 5_656
Na2 Ca1 3.7189(17) 4_646
Na2 Na1 3.766(2) 6_657
C1 O1 1.265(3) .
C1 O3 1.289(4) .
C1 O2 1.296(3) .
C1 Ca1 2.934(3) 7_655
C1 Ca1 2.959(3) 4_646
C2 O6 1.266(3) .
C2 O5 1.284(3) .
C2 O4 1.290(3) .
C2 Na1 2.889(3) 7_665
C2 Na1 2.905(3) 3_556
C2 Na2 3.044(3) 5_656
O1 Ca1 2.649(2) 4_646
O1 Na1 2.915(3) 6_657
O2 Ca1 2.498(2) 7_655
O2 Na2 2.564(3) 6_557
O3 Na1 2.314(3) 7_655
O3 Na2 2.439(3) 4_646
O3 Ca1 2.5396(17) 4_646
O3 Ca1 2.5629(17) 7_655
O4 Na1 2.456(2) 3_556
O4 Na1 2.492(3) 7_665
O5 Ca1 2.315(2) 8_565
O5 Na2 2.327(2) 3_456
O5 Na1 2.643(3) 3_556
O5 Na1 2.914(3) 7_665
O6 Na2 2.392(3) 5_656
